data_4106838
loop_
_publ_author_name
'Yankai Liu'
'Manuel Nappi'
'Elena Arceo'
'Silvia Vera'
'Paolo Melchiorre'

_publ_section_title
;
 Asymmetric Catalysis of Diels-Alder Reactions with in Situ Generated
 Heterocyclic ortho-Quinodimethanes
;
_journal_name_full 'Journal of the American Chemical Society'
_journal_page_first 15212
_journal_page_last 15218
_journal_paper_doi 10.1021/ja206517s
_journal_volume 133
_journal_year 2011
_chemical_absolute_configuration ad
_chemical_formula_sum 'C32 H34 N2 O7 S'
_chemical_formula_weight 590.67
_space_group_IT_number 154
_symmetry_cell_setting trigonal
_symmetry_space_group_name_Hall 'P 32 2"'
_symmetry_space_group_name_H-M 'P 32 2 1'
_atom_sites_solution_hydrogens geom
_atom_sites_solution_primary direct
_atom_sites_solution_secondary difmap
_audit_creation_method SHELXL-97
_cell_angle_alpha 90.00
_cell_angle_beta 90.00
_cell_angle_gamma 120.00
_cell_formula_units_Z 6
_cell_length_a 11.9335(3)
_cell_length_b 11.9335(3)
_cell_length_c 36.6350(9)
_cell_measurement_reflns_used 9969
_cell_measurement_temperature 100(2)
_cell_measurement_theta_max 29.28
_cell_measurement_theta_min 2.26
_cell_volume 4518.2(2)
_computing_cell_refinement 'Bruker APEX2 v2009.1-0'
_computing_data_collection 'Bruker APEX2 v2009.1-0'
_computing_data_reduction 'Bruker SAINT V7.60A'
_computing_molecular_graphics 'Bruker SHELXTL'
_computing_publication_material 'Bruker SHELXTL'
_computing_structure_refinement 'SHELXS-97 (Sheldrick, 2008)'
_computing_structure_solution 'SHELXS-97 (Sheldrick, 2008)'
_diffrn_ambient_temperature 100(2)
_diffrn_detector_area_resol_mean 512
_diffrn_detector_type '4K CCD area detector APEX II'
_diffrn_measured_fraction_theta_full 0.986
_diffrn_measured_fraction_theta_max 0.986
_diffrn_measurement_device_type 'Kappa 4-axis goniometer bruker-nonius'
_diffrn_measurement_method
;
 Fullsphere data collection, phi and omega scans
;
_diffrn_measurement_specimen_support 'magnetic support whith 10 micron nylon fiber cryoloop'
_diffrn_radiation_monochromator 'Multilayer Montel 200 mirrors'
_diffrn_radiation_type MoK\a
_diffrn_radiation_wavelength 0.71073
_diffrn_reflns_av_R_equivalents 0.0288
_diffrn_reflns_av_sigmaI/netI 0.0225
_diffrn_reflns_limit_h_max 16
_diffrn_reflns_limit_h_min -16
_diffrn_reflns_limit_k_max 9
_diffrn_reflns_limit_k_min -16
_diffrn_reflns_limit_l_max 50
_diffrn_reflns_limit_l_min -50
_diffrn_reflns_number 48367
_diffrn_reflns_theta_full 29.45
_diffrn_reflns_theta_max 29.45
_diffrn_reflns_theta_min 1.97
_diffrn_source 'rotating anode X-ray tube'
_diffrn_source_current 70
_diffrn_source_power 50
_diffrn_source_size '3 mm x 0.3 mm fine focus'
_diffrn_source_type 'Bruker-Nonius FR 591'
_exptl_absorpt_coefficient_mu 0.158
_exptl_absorpt_correction_T_max 0.9767
_exptl_absorpt_correction_T_min 0.9681
_exptl_absorpt_correction_type empirical
_exptl_absorpt_process_details
; 
 SADABS Version 2008/1 Bruker-Nonius
 Blessing, Acta Cryst. (1995) A51 33-38
;
_exptl_crystal_colour colourless
_exptl_crystal_density_diffrn 1.303
_exptl_crystal_description block
_exptl_crystal_F_000 1872
_exptl_crystal_size_max 0.20
_exptl_crystal_size_mid 0.15
_exptl_crystal_size_min 0.15
_refine_diff_density_max 0.359
_refine_diff_density_min -0.357
_refine_diff_density_rms 0.063
_refine_ls_abs_structure_details 'Flack H D (1983), Acta Cryst. A39, 876-881'
_refine_ls_abs_structure_Flack 0.00(5)
_refine_ls_extinction_method none
_refine_ls_goodness_of_fit_ref 1.037
_refine_ls_hydrogen_treatment noref
_refine_ls_matrix_type full
_refine_ls_number_parameters 383
_refine_ls_number_reflns 8123
_refine_ls_number_restraints 0
_refine_ls_restrained_S_all 1.037
_refine_ls_R_factor_all 0.0418
_refine_ls_R_factor_gt 0.0388
_refine_ls_shift/su_max 0.001
_refine_ls_shift/su_mean 0.000
_refine_ls_structure_factor_coef Fsqd
_refine_ls_weighting_details 'calc w=1/[\s^2^(Fo^2^)+(0.0652P)^2^+1.1196P] where P=(Fo^2^+2Fc^2^)/3'
_refine_ls_weighting_scheme calc
_refine_ls_wR_factor_gt 0.1024
_refine_ls_wR_factor_ref 0.1044
_reflns_number_gt 7659
_reflns_number_total 8123
_reflns_threshold_expression >2sigma(I)
_cod_data_source_file ja206517s_si_002.cif
_cod_data_source_block mo_sv3276_0m
_cod_depositor_comments
;
The following automatic conversions were performed:

data name '_diffrn_measurement_specimen_suppport' was replaced with
'_diffrn_measurement_specimen_support' as specified in the
replacement file 'data/replacement-values/replacement_tags.lst'.

Automatic conversion script
Id: cif_correct_tags 9268 2022-04-12 08:56:07Z antanas 
;
_cod_database_code 4106838

loop_
_symmetry_equiv_pos_as_xyz
'x, y, z'
'-y, x-y, z+2/3'
'-x+y, -x, z+1/3'
'y, x, -z'
'x-y, -y, -z+1/3'
'-x, -x+y, -z+2/3'

loop_
_atom_site_label
_atom_site_type_symbol
_atom_site_fract_x
_atom_site_fract_y
_atom_site_fract_z
_atom_site_U_iso_or_equiv
_atom_site_adp_type
_atom_site_occupancy
_atom_site_symmetry_multiplicity
_atom_site_calc_flag
_atom_site_refinement_flags
S1 S 1.17844(4) 1.28879(4) 0.168395(10) 0.01965(9) Uani 1 1 d .
N1 N 0.76916(11) 0.76875(12) 0.28237(3) 0.0160(2) Uani 1 1 d .
N2 N 1.31102(12) 0.99640(13) 0.27065(4) 0.0216(3) Uani 1 1 d .
O1 O 0.55332(11) 0.62171(12) 0.27779(4) 0.0296(3) Uani 1 1 d .
O2 O 0.70441(10) 0.56391(11) 0.26677(3) 0.0213(2) Uani 1 1 d .
O3 O 1.35299(11) 1.00458(13) 0.30143(4) 0.0300(3) Uani 1 1 d .
O4 O 1.37843(12) 1.04204(13) 0.24347(4) 0.0333(3) Uani 1 1 d .
O5 O 1.18617(11) 1.27356(10) 0.21092(3) 0.0210(2) Uani 1 1 d .
O6 O 1.25878(13) 1.42455(12) 0.16225(3) 0.0298(3) Uani 1 1 d .
O7 O 1.20698(13) 1.19978(13) 0.15007(3) 0.0282(3) Uani 1 1 d .
C1 C 0.75715(14) 0.87889(15) 0.28855(4) 0.0175(3) Uani 1 1 d .
C2 C 0.88266(14) 0.98769(15) 0.28941(4) 0.0166(3) Uani 1 1 d .
C3 C 0.97282(14) 0.94142(14) 0.28382(3) 0.0141(2) Uani 1 1 d .
C4 C 0.90254(13) 0.81023(14) 0.27995(4) 0.0146(3) Uani 1 1 d .
C5 C 0.64658(16) 0.88912(16) 0.29289(4) 0.0228(3) Uani 1 1 d .
H5 H 0.5627 0.8147 0.2925 0.027 Uiso 1 1 calc R
C6 C 0.66354(17) 1.01197(18) 0.29774(5) 0.0273(4) Uani 1 1 d .
H6 H 0.5900 1.0222 0.3004 0.033 Uiso 1 1 calc R
C7 C 0.78727(18) 1.12091(18) 0.29872(5) 0.0275(3) Uani 1 1 d .
H7 H 0.7960 1.2038 0.3021 0.033 Uiso 1 1 calc R
C8 C 0.89759(16) 1.11103(16) 0.29483(4) 0.0215(3) Uani 1 1 d .
H8 H 0.9812 1.1858 0.2958 0.026 Uiso 1 1 calc R
C9 C 1.11927(13) 1.01739(14) 0.28245(4) 0.0141(2) Uani 1 1 d .
H9 H 1.1510 1.0350 0.3082 0.017 Uiso 1 1 calc R
C10 C 1.16552(13) 0.92949(14) 0.26558(4) 0.0159(3) Uani 1 1 d .
H10 H 1.1445 0.9180 0.2389 0.019 Uiso 1 1 calc R
C11 C 1.10342(14) 0.79702(14) 0.28417(4) 0.0160(3) Uani 1 1 d .
H11 H 1.1135 0.8111 0.3112 0.019 Uiso 1 1 calc R
C12 C 0.95802(13) 0.72325(14) 0.27531(4) 0.0152(3) Uani 1 1 d .
H12A H 0.9448 0.6911 0.2499 0.018 Uiso 1 1 calc R
H12B H 0.9130 0.6477 0.2918 0.018 Uiso 1 1 calc R
C13 C 1.16401(13) 0.71605(14) 0.27325(4) 0.0178(3) Uani 1 1 d .
C14 C 1.21990(16) 0.67694(17) 0.30007(5) 0.0242(3) Uani 1 1 d .
H14 H 1.2212 0.7026 0.3247 0.029 Uiso 1 1 calc R
C15 C 1.27390(17) 0.60059(18) 0.29117(6) 0.0320(4) Uani 1 1 d .
H15 H 1.3120 0.5745 0.3096 0.038 Uiso 1 1 calc R
C16 C 1.27176(17) 0.56300(18) 0.25538(6) 0.0329(4) Uani 1 1 d .
H16 H 1.3080 0.5105 0.2492 0.040 Uiso 1 1 calc R
C17 C 1.21662(17) 0.60204(19) 0.22847(5) 0.0316(4) Uani 1 1 d .
H17 H 1.2157 0.5765 0.2039 0.038 Uiso 1 1 calc R
C18 C 1.16284(16) 0.67832(17) 0.23738(5) 0.0253(3) Uani 1 1 d .
H18 H 1.1252 0.7047 0.2189 0.030 Uiso 1 1 calc R
C19 C 0.66283(14) 0.64462(15) 0.27564(4) 0.0200(3) Uani 1 1 d .
C20 C 0.61066(15) 0.42517(15) 0.25942(4) 0.0226(3) Uani 1 1 d .
C21 C 0.53743(17) 0.41301(18) 0.22436(5) 0.0283(3) Uani 1 1 d .
H21A H 0.4859 0.4555 0.2274 0.042 Uiso 1 1 calc R
H21B H 0.4801 0.3213 0.2187 0.042 Uiso 1 1 calc R
H21C H 0.5991 0.4544 0.2043 0.042 Uiso 1 1 calc R
C22 C 0.52200(16) 0.36482(17) 0.29221(5) 0.0291(4) Uani 1 1 d .
H22A H 0.5738 0.3900 0.3146 0.044 Uiso 1 1 calc R
H22B H 0.4757 0.2704 0.2898 0.044 Uiso 1 1 calc R
H22C H 0.4595 0.3952 0.2933 0.044 Uiso 1 1 calc R
C23 C 0.70012(17) 0.37044(17) 0.25450(5) 0.0311(4) Uani 1 1 d .
H23A H 0.7597 0.4149 0.2342 0.047 Uiso 1 1 calc R
H23B H 0.6488 0.2777 0.2491 0.047 Uiso 1 1 calc R
H23C H 0.7497 0.3833 0.2770 0.047 Uiso 1 1 calc R
C24 C 1.17622(14) 1.14907(14) 0.26291(4) 0.0173(3) Uani 1 1 d .
H24A H 1.1620 1.2089 0.2784 0.021 Uiso 1 1 calc R
H24B H 1.2708 1.1860 0.2603 0.021 Uiso 1 1 calc R
C25 C 1.11843(15) 1.14159(15) 0.22556(4) 0.0204(3) Uani 1 1 d .
H25A H 1.1314 1.0823 0.2095 0.025 Uiso 1 1 calc R
H25B H 1.0245 1.1097 0.2276 0.025 Uiso 1 1 calc R
C26 C 1.01579(15) 1.24124(15) 0.16025(4) 0.0202(3) Uani 1 1 d .
C27 C 0.96138(19) 1.31208(19) 0.17379(6) 0.0327(4) Uani 1 1 d .
H27 H 1.0104 1.3858 0.1888 0.039 Uiso 1 1 calc R
C28 C 0.8333(2) 1.27263(19) 0.16490(6) 0.0358(4) Uani 1 1 d .
H28 H 0.7951 1.3204 0.1739 0.043 Uiso 1 1 calc R
C29 C 0.76059(18) 1.16461(19) 0.14309(5) 0.0305(4) Uani 1 1 d .
C30 C 0.81675(17) 1.09542(18) 0.13023(4) 0.0277(3) Uani 1 1 d .
H30 H 0.7674 1.0205 0.1157 0.033 Uiso 1 1 calc R
C31 C 0.94434(17) 1.13434(16) 0.13832(4) 0.0232(3) Uani 1 1 d .
H31 H 0.9829 1.0876 0.1288 0.028 Uiso 1 1 calc R
C32 C 0.6224(2) 1.1237(2) 0.13251(7) 0.0428(5) Uani 1 1 d .
H32A H 0.5821 1.1479 0.1520 0.064 Uiso 1 1 calc R
H32B H 0.5733 1.0298 0.1289 0.064 Uiso 1 1 calc R
H32C H 0.6224 1.1671 0.1098 0.064 Uiso 1 1 calc R

loop_
_atom_site_aniso_label
_atom_site_aniso_U_11
_atom_site_aniso_U_22
_atom_site_aniso_U_33
_atom_site_aniso_U_23
_atom_site_aniso_U_13
_atom_site_aniso_U_12
S1 0.02081(18) 0.02148(18) 0.01695(15) 0.00334(13) 0.00454(13) 0.01080(15)
N1 0.0107(5) 0.0199(6) 0.0181(5) 0.0023(5) 0.0017(4) 0.0080(5)
N2 0.0131(6) 0.0168(6) 0.0342(7) -0.0033(5) 0.0013(5) 0.0069(5)
O1 0.0127(5) 0.0316(7) 0.0425(7) -0.0028(5) 0.0001(5) 0.0095(5)
O2 0.0112(5) 0.0172(5) 0.0318(6) 0.0003(4) 0.0017(4) 0.0043(4)
O3 0.0188(6) 0.0324(7) 0.0380(7) -0.0036(5) -0.0069(5) 0.0123(5)
O4 0.0173(5) 0.0329(7) 0.0430(7) -0.0018(6) 0.0105(5) 0.0076(5)
O5 0.0225(5) 0.0172(5) 0.0181(5) 0.0019(4) 0.0000(4) 0.0060(4)
O6 0.0284(6) 0.0259(6) 0.0297(6) 0.0100(5) 0.0051(5) 0.0095(5)
O7 0.0321(6) 0.0355(7) 0.0252(5) 0.0014(5) 0.0073(5) 0.0230(6)
C1 0.0167(7) 0.0222(7) 0.0163(6) 0.0034(5) 0.0028(5) 0.0118(6)
C2 0.0176(7) 0.0221(7) 0.0140(6) 0.0028(5) 0.0018(5) 0.0128(6)
C3 0.0129(6) 0.0187(6) 0.0119(5) 0.0013(5) 0.0016(5) 0.0089(5)
C4 0.0112(6) 0.0193(7) 0.0143(6) 0.0018(5) 0.0009(5) 0.0083(5)
C5 0.0176(7) 0.0316(8) 0.0238(7) 0.0050(6) 0.0052(6) 0.0158(6)
C6 0.0271(8) 0.0372(10) 0.0297(8) 0.0063(7) 0.0076(7) 0.0250(8)
C7 0.0333(9) 0.0282(8) 0.0317(8) 0.0030(7) 0.0056(7) 0.0234(7)
C8 0.0230(7) 0.0234(7) 0.0218(7) 0.0015(6) 0.0037(6) 0.0144(6)
C9 0.0118(6) 0.0163(6) 0.0148(6) -0.0012(5) -0.0015(5) 0.0075(5)
C10 0.0088(6) 0.0173(6) 0.0196(6) -0.0021(5) -0.0004(5) 0.0051(5)
C11 0.0129(6) 0.0192(7) 0.0175(6) -0.0008(5) -0.0013(5) 0.0093(6)
C12 0.0102(6) 0.0165(6) 0.0189(6) -0.0004(5) -0.0006(5) 0.0066(5)
C13 0.0104(6) 0.0164(7) 0.0265(7) -0.0014(5) -0.0007(5) 0.0066(5)
C14 0.0197(7) 0.0281(8) 0.0276(8) 0.0020(6) 0.0000(6) 0.0141(6)
C15 0.0237(8) 0.0309(9) 0.0481(11) 0.0080(8) -0.0012(7) 0.0188(7)
C16 0.0201(8) 0.0243(8) 0.0590(12) -0.0117(8) -0.0047(8) 0.0145(7)
C17 0.0215(8) 0.0353(10) 0.0391(10) -0.0176(8) -0.0055(7) 0.0151(7)
C18 0.0203(7) 0.0283(8) 0.0296(8) -0.0070(6) -0.0063(6) 0.0139(7)
C19 0.0138(7) 0.0227(7) 0.0211(7) 0.0025(6) 0.0006(5) 0.0074(6)
C20 0.0168(7) 0.0178(7) 0.0255(7) 0.0002(6) -0.0019(6) 0.0028(6)
C21 0.0220(8) 0.0314(9) 0.0241(7) -0.0002(6) -0.0021(6) 0.0080(7)
C22 0.0203(8) 0.0255(8) 0.0248(8) 0.0038(6) -0.0009(6) -0.0012(7)
C23 0.0253(8) 0.0204(8) 0.0452(10) -0.0054(7) -0.0042(7) 0.0097(7)
C24 0.0143(6) 0.0159(6) 0.0182(6) -0.0017(5) -0.0013(5) 0.0049(5)
C25 0.0203(7) 0.0167(7) 0.0187(6) 0.0029(5) 0.0005(6) 0.0052(6)
C26 0.0210(7) 0.0210(7) 0.0197(7) 0.0027(6) 0.0019(6) 0.0113(6)
C27 0.0310(9) 0.0268(9) 0.0420(10) -0.0074(7) 0.0020(8) 0.0157(8)
C28 0.0360(10) 0.0345(10) 0.0475(11) -0.0002(8) 0.0065(9) 0.0256(9)
C29 0.0283(9) 0.0309(9) 0.0314(8) 0.0101(7) 0.0008(7) 0.0142(7)
C30 0.0285(8) 0.0284(8) 0.0216(7) 0.0035(6) -0.0015(6) 0.0109(7)
C31 0.0291(8) 0.0226(7) 0.0182(7) 0.0007(6) 0.0028(6) 0.0133(7)
C32 0.0298(10) 0.0453(12) 0.0548(13) 0.0094(10) -0.0018(9) 0.0200(9)

loop_
_atom_type_symbol
_atom_type_description
_atom_type_scat_dispersion_real
_atom_type_scat_dispersion_imag
_atom_type_scat_source
C C 0.0033 0.0016 'International Tables Vol C Tables 4.2.6.8 and 6.1.1.4'
H H 0.0000 0.0000 'International Tables Vol C Tables 4.2.6.8 and 6.1.1.4'
N N 0.0061 0.0033 'International Tables Vol C Tables 4.2.6.8 and 6.1.1.4'
O O 0.0106 0.0060 'International Tables Vol C Tables 4.2.6.8 and 6.1.1.4'
S S 0.1246 0.1234 'International Tables Vol C Tables 4.2.6.8 and 6.1.1.4'

loop_
_geom_angle_atom_site_label_1
_geom_angle_atom_site_label_2
_geom_angle_atom_site_label_3
_geom_angle
O6 S1 O7 119.52(8)
O6 S1 O5 103.99(7)
O7 S1 O5 109.15(7)
O6 S1 C26 110.28(8)
O7 S1 C26 108.35(8)
O5 S1 C26 104.47(7)
C19 N1 C1 123.38(12)
C19 N1 C4 128.43(13)
C1 N1 C4 107.77(12)
O3 N2 O4 124.43(14)
O3 N2 C10 118.19(13)
O4 N2 C10 117.34(13)
C19 O2 C20 120.43(12)
C25 O5 S1 116.92(9)
C5 C1 C2 122.24(15)
C5 C1 N1 129.94(14)
C2 C1 N1 107.81(13)
C8 C2 C1 119.20(14)
C8 C2 C3 133.61(14)
C1 C2 C3 107.19(13)
C4 C3 C2 107.72(12)
C4 C3 C9 123.14(12)
C2 C3 C9 129.14(13)
C3 C4 N1 109.50(12)
C3 C4 C12 125.26(12)
N1 C4 C12 125.20(13)
C6 C5 C1 117.57(16)
C5 C6 C7 120.96(16)
C8 C7 C6 121.66(16)
C7 C8 C2 118.36(16)
C3 C9 C10 107.77(11)
C3 C9 C24 114.47(12)
C10 C9 C24 112.53(11)
N2 C10 C11 108.97(12)
N2 C10 C9 107.36(11)
C11 C10 C9 111.85(11)
C13 C11 C10 113.61(12)
C13 C11 C12 109.84(11)
C10 C11 C12 108.82(11)
C4 C12 C11 110.08(11)
C18 C13 C14 119.24(15)
C18 C13 C11 121.64(14)
C14 C13 C11 119.12(14)
C15 C14 C13 120.67(16)
C16 C15 C14 119.67(16)
C15 C16 C17 119.97(16)
C16 C17 C18 120.30(17)
C13 C18 C17 120.15(16)
O1 C19 O2 127.80(15)
O1 C19 N1 122.37(15)
O2 C19 N1 109.83(12)
O2 C20 C23 101.61(12)
O2 C20 C21 109.63(13)
C23 C20 C21 110.73(15)
O2 C20 C22 109.97(13)
C23 C20 C22 111.25(15)
C21 C20 C22 113.04(14)
C25 C24 C9 113.81(12)
O5 C25 C24 106.07(12)
C31 C26 C27 120.56(16)
C31 C26 S1 118.00(12)
C27 C26 S1 121.36(13)
C26 C27 C28 118.53(17)
C29 C28 C27 121.21(17)
C30 C29 C28 119.04(17)
C30 C29 C32 119.68(18)
C28 C29 C32 121.26(18)
C29 C30 C31 120.53(17)
C26 C31 C30 120.10(16)

loop_
_geom_bond_atom_site_label_1
_geom_bond_atom_site_label_2
_geom_bond_distance
S1 O6 1.4287(13)
S1 O7 1.4342(12)
S1 O5 1.5767(11)
S1 C26 1.7541(16)
N1 C19 1.4091(19)
N1 C1 1.4098(19)
N1 C4 1.4136(17)
N2 O3 1.2176(19)
N2 O4 1.2238(19)
N2 C10 1.5167(18)
O1 C19 1.1964(19)
O2 C19 1.3258(19)
O2 C20 1.4876(18)
O5 C25 1.4656(18)
C1 C5 1.394(2)
C1 C2 1.409(2)
C2 C8 1.405(2)
C2 C3 1.4486(19)
C3 C4 1.364(2)
C3 C9 1.5147(19)
C4 C12 1.4940(19)
C5 C6 1.387(2)
C6 C7 1.397(3)
C7 C8 1.387(2)
C9 C10 1.538(2)
C9 C24 1.541(2)
C10 C11 1.530(2)
C11 C13 1.522(2)
C11 C12 1.5373(19)
C13 C18 1.387(2)
C13 C14 1.393(2)
C14 C15 1.392(2)
C15 C16 1.382(3)
C16 C17 1.389(3)
C17 C18 1.390(2)
C20 C23 1.515(2)
C20 C21 1.519(2)
C20 C22 1.523(2)
C24 C25 1.515(2)
C26 C31 1.383(2)
C26 C27 1.390(2)
C27 C28 1.394(3)
C28 C29 1.391(3)
C29 C30 1.381(3)
C29 C32 1.518(3)
C30 C31 1.384(2)

loop_
_geom_torsion_atom_site_label_1
_geom_torsion_atom_site_label_2
_geom_torsion_atom_site_label_3
_geom_torsion_atom_site_label_4
_geom_torsion
O6 S1 O5 C25 -176.45(11)
O7 S1 O5 C25 -47.83(12)
C26 S1 O5 C25 67.88(12)
C19 N1 C1 C5 6.9(2)
C4 N1 C1 C5 -179.99(15)
C19 N1 C1 C2 -172.34(13)
C4 N1 C1 C2 0.79(15)
C5 C1 C2 C8 0.0(2)
N1 C1 C2 C8 179.30(13)
C5 C1 C2 C3 -179.66(14)
N1 C1 C2 C3 -0.36(15)
C8 C2 C3 C4 -179.81(16)
C1 C2 C3 C4 -0.22(16)
C8 C2 C3 C9 0.7(3)
C1 C2 C3 C9 -179.70(13)
C2 C3 C4 N1 0.71(15)
C9 C3 C4 N1 -179.76(12)
C2 C3 C4 C12 -177.15(13)
C9 C3 C4 C12 2.4(2)
C19 N1 C4 C3 171.73(14)
C1 N1 C4 C3 -0.94(16)
C19 N1 C4 C12 -10.4(2)
C1 N1 C4 C12 176.92(13)
C2 C1 C5 C6 0.8(2)
N1 C1 C5 C6 -178.33(15)
C1 C5 C6 C7 -0.9(3)
C5 C6 C7 C8 0.1(3)
C6 C7 C8 C2 0.7(3)
C1 C2 C8 C7 -0.7(2)
C3 C2 C8 C7 178.81(16)
C4 C3 C9 C10 15.93(17)
C2 C3 C9 C10 -164.66(13)
C4 C3 C9 C24 141.94(14)
C2 C3 C9 C24 -38.64(19)
O3 N2 C10 C11 -51.79(17)
O4 N2 C10 C11 130.36(14)
O3 N2 C10 C9 69.53(16)
O4 N2 C10 C9 -108.32(15)
C3 C9 C10 N2 -169.78(11)
C24 C9 C10 N2 63.07(15)
C3 C9 C10 C11 -50.29(14)
C24 C9 C10 C11 -177.44(11)
N2 C10 C11 C13 -50.94(15)
C9 C10 C11 C13 -169.48(12)
N2 C10 C11 C12 -173.65(11)
C9 C10 C11 C12 67.81(14)
C3 C4 C12 C11 12.89(19)
N1 C4 C12 C11 -164.65(13)
C13 C11 C12 C4 -170.37(12)
C10 C11 C12 C4 -45.42(15)
C10 C11 C13 C18 -61.24(18)
C12 C11 C13 C18 60.91(18)
C10 C11 C13 C14 119.96(15)
C12 C11 C13 C14 -117.90(15)
C18 C13 C14 C15 -0.1(2)
C11 C13 C14 C15 178.69(14)
C13 C14 C15 C16 -0.1(3)
C14 C15 C16 C17 0.4(3)
C15 C16 C17 C18 -0.3(3)
C14 C13 C18 C17 0.2(2)
C11 C13 C18 C17 -178.62(15)
C16 C17 C18 C13 0.1(3)
C20 O2 C19 O1 -2.4(2)
C20 O2 C19 N1 178.12(12)
C1 N1 C19 O1 -6.6(2)
C4 N1 C19 O1 -178.21(15)
C1 N1 C19 O2 172.90(12)
C4 N1 C19 O2 1.3(2)
C19 O2 C20 C23 -174.47(14)
C19 O2 C20 C21 68.33(18)
C19 O2 C20 C22 -56.54(19)
C3 C9 C24 C25 -50.68(16)
C10 C9 C24 C25 72.81(15)
S1 O5 C25 C24 161.34(10)
C9 C24 C25 O5 -178.41(12)
O6 S1 C26 C31 131.28(13)
O7 S1 C26 C31 -1.26(15)
O5 S1 C26 C31 -117.53(13)
O6 S1 C26 C27 -45.53(16)
O7 S1 C26 C27 -178.07(14)
O5 S1 C26 C27 65.67(15)
C31 C26 C27 C28 0.3(3)
S1 C26 C27 C28 176.98(15)
C26 C27 C28 C29 0.3(3)
C27 C28 C29 C30 0.2(3)
C27 C28 C29 C32 -178.28(19)
C28 C29 C30 C31 -1.2(3)
C32 C29 C30 C31 177.30(16)
C27 C26 C31 C30 -1.3(2)
S1 C26 C31 C30 -178.09(12)
C29 C30 C31 C26 1.8(2)
